data_2231595
loop_
_publ_author_name
'Lohr, Tracy L.'
'Piers, Warren E.'
'Parvez, Masood'

_publ_section_title
;
 1,2-Bis{[3,5-bis(2,6-diisopropylphenyl)phenyl]imino}acenaphthene
 toluene monosolvate
;
_journal_coeditor_code LH5296
_journal_issue 9
_journal_name_full 'Acta Crystallographica Section E'
_journal_page_first o2280
_journal_paper_doi 10.1107/S1600536811031242
_journal_volume 67
_journal_year 2011
_chemical_formula_iupac 'C72 H80 N2, C7 H8'
_chemical_formula_moiety 'C72 H80 N2, C7 H8'
_chemical_formula_sum 'C79 H88 N2'
_chemical_formula_weight 1065.51
_chemical_name_systematic
;
1,2-Bis{[3,5-bis(2,6-diisopropylphenyl)phenyl]imino}acenaphthene toluene
monosolvate
;
_space_group_IT_number 1
_symmetry_cell_setting triclinic
_symmetry_space_group_name_Hall 'P 1'
_symmetry_space_group_name_H-M 'P 1'
_atom_sites_solution_hydrogens geom
_atom_sites_solution_primary direct
_atom_sites_solution_secondary difmap
_cell_angle_alpha 77.4470(10)
_cell_angle_beta 82.2830(10)
_cell_angle_gamma 85.9080(10)
_cell_formula_units_Z 1
_cell_length_a 10.4847(2)
_cell_length_b 10.8571(3)
_cell_length_c 14.8431(3)
_cell_measurement_reflns_used 16090
_cell_measurement_temperature 100(2)
_cell_measurement_theta_max 68.0
_cell_measurement_theta_min 4.0
_cell_volume 1632.76(6)
_computing_cell_refinement 'SAINT (Bruker, 2004)'
_computing_data_collection 'APEX2 (Bruker, 2004)'
_computing_data_reduction 'SAINT (Bruker, 2004)'
_computing_molecular_graphics 'ORTEP-3 for Windows (Farrugia, 1997)'
_computing_publication_material 'SHELXL97 (Sheldrick, 2008) and PLATON (Spek, 2009)'
_computing_structure_refinement 'SHELXL97 (Sheldrick, 2008)'
_computing_structure_solution 'SHELXS97 (Sheldrick, 2008)'
_diffrn_ambient_temperature 100(2)
_diffrn_measured_fraction_theta_full 0.963
_diffrn_measured_fraction_theta_max 0.963
_diffrn_measurement_device_type 'Bruker APEXII CCD'
_diffrn_measurement_method '\w and \f'
_diffrn_radiation_monochromator graphite
_diffrn_radiation_source 'fine-focus sealed tube'
_diffrn_radiation_type CuK\a
_diffrn_radiation_wavelength 1.54178
_diffrn_reflns_av_R_equivalents 0.0364
_diffrn_reflns_av_sigmaI/netI 0.0202
_diffrn_reflns_limit_h_max 12
_diffrn_reflns_limit_h_min -12
_diffrn_reflns_limit_k_max 12
_diffrn_reflns_limit_k_min -10
_diffrn_reflns_limit_l_max 17
_diffrn_reflns_limit_l_min -17
_diffrn_reflns_number 25750
_diffrn_reflns_theta_full 68.06
_diffrn_reflns_theta_max 68.0
_diffrn_reflns_theta_min 4.2
_diffrn_standards_number 0
_exptl_absorpt_coefficient_mu 0.460
_exptl_absorpt_correction_T_max 0.9137
_exptl_absorpt_correction_T_min 0.9137
_exptl_absorpt_correction_type multi-scan
_exptl_absorpt_process_details '(SADABS; Bruker, 2004)'
_exptl_crystal_colour Yellow
_exptl_crystal_density_diffrn 1.084
_exptl_crystal_density_method 'not measured'
_exptl_crystal_description Prism
_exptl_crystal_F_000 576
_exptl_crystal_size_max 0.20
_exptl_crystal_size_mid 0.20
_exptl_crystal_size_min 0.20
_refine_diff_density_max 0.468
_refine_diff_density_min -0.260
_refine_ls_extinction_method none
_refine_ls_goodness_of_fit_ref 1.053
_refine_ls_hydrogen_treatment constr
_refine_ls_matrix_type full
_refine_ls_number_parameters 763
_refine_ls_number_reflns 5747
_refine_ls_number_restraints 15
_refine_ls_restrained_S_all 1.060
_refine_ls_R_factor_all 0.0600
_refine_ls_R_factor_gt 0.0589
_refine_ls_shift/su_max 0.002
_refine_ls_shift/su_mean 0.000
_refine_ls_structure_factor_coef Fsqd
_refine_ls_weighting_details 'calc w=1/[\s^2^(Fo^2^)+(0.1012P)^2^+0.8175P] where P=(Fo^2^+2Fc^2^)/3'
_refine_ls_weighting_scheme calc
_refine_ls_wR_factor_gt 0.1618
_refine_ls_wR_factor_ref 0.1631
_reflns_number_gt 5578
_reflns_number_total 5747
_reflns_threshold_expression I>2\s(I)
_cod_data_source_file lh5296.cif
_cod_data_source_block I
_cod_database_code 2231595
_cod_database_fobs_code 2231595

loop_
_symmetry_equiv_pos_as_xyz
'x, y, z'

loop_
_atom_site_type_symbol
_atom_site_label
_atom_site_fract_x
_atom_site_fract_y
_atom_site_fract_z
_atom_site_U_iso_or_equiv
_atom_site_adp_type
_atom_site_calc_flag
_atom_site_refinement_flags
_atom_site_occupancy
_atom_site_symmetry_multiplicity
_atom_site_disorder_assembly
_atom_site_disorder_group
N N1 0.5848(3) 0.5049(3) 0.41908(19) 0.0255(7) Uani d . 1 1 . .
N N2 0.3922(3) 0.4791(3) 0.5725(2) 0.0275(7) Uani d . 1 1 . .
C C1 0.5565(3) 0.3978(3) 0.4673(2) 0.0272(7) Uani d . 1 1 . .
C C2 0.4495(3) 0.3834(4) 0.5487(2) 0.0283(7) Uani d . 1 1 . .
C C3 0.4445(3) 0.2465(4) 0.5901(3) 0.0334(8) Uani d . 1 1 . .
C C4 0.3738(4) 0.1751(4) 0.6658(3) 0.0425(10) Uani d . 1 1 . .
H H4 0.3051 0.2123 0.7009 0.051 Uiso calc R 1 1 . .
C C5 0.4068(5) 0.0450(5) 0.6895(4) 0.0562(13) Uani d . 1 1 . .
H H5 0.3602 -0.0039 0.7431 0.067 Uiso calc R 1 1 . .
C C6 0.4998(5) -0.0144(5) 0.6411(4) 0.0613(14) Uani d . 1 1 . .
H H6 0.5160 -0.1029 0.6599 0.074 Uiso calc R 1 1 . .
C C7 0.5742(5) 0.0557(5) 0.5613(4) 0.0509(11) Uani d . 1 1 . .
C C8 0.6780(5) 0.0089(5) 0.5030(4) 0.0571(12) Uani d . 1 1 . .
H H8 0.7017 -0.0787 0.5150 0.069 Uiso calc R 1 1 . .
C C9 0.7429(5) 0.0881(5) 0.4308(4) 0.0568(13) Uani d . 1 1 . .
H H9 0.8115 0.0547 0.3933 0.068 Uiso calc R 1 1 . .
C C10 0.7108(4) 0.2205(4) 0.4097(3) 0.0435(10) Uani d . 1 1 . .
H H10 0.7571 0.2743 0.3585 0.052 Uiso calc R 1 1 . .
C C11 0.6123(3) 0.2691(4) 0.4642(3) 0.0346(8) Uani d . 1 1 . .
C C12 0.5430(4) 0.1852(5) 0.5392(3) 0.0414(10) Uani d . 1 1 . .
C C13 0.6853(3) 0.5180(3) 0.3435(2) 0.0236(7) Uani d . 1 1 . .
C C14 0.8093(3) 0.5390(4) 0.3577(2) 0.0239(7) Uani d . 1 1 . .
H H14 0.8275 0.5414 0.4183 0.029 Uiso calc R 1 1 . .
C C15 0.9078(3) 0.5568(3) 0.2829(2) 0.0221(7) Uani d . 1 1 . .
C C16 0.8778(3) 0.5534(3) 0.1944(2) 0.0221(7) Uani d . 1 1 . .
H H16 0.9439 0.5645 0.1432 0.027 Uiso calc R 1 1 . .
C C17 0.7537(3) 0.5344(3) 0.1800(2) 0.0214(7) Uani d . 1 1 . .
C C18 0.6570(3) 0.5165(3) 0.2552(2) 0.0243(7) Uani d . 1 1 . .
H H18 0.5715 0.5033 0.2459 0.029 Uiso calc R 1 1 . .
C C19 1.0421(3) 0.5725(3) 0.2995(2) 0.0226(7) Uani d . 1 1 A .
C C20 1.1157(3) 0.4645(4) 0.3365(2) 0.0267(8) Uani d . 1 1 . .
C C21 1.2384(4) 0.4797(4) 0.3567(3) 0.0356(9) Uani d . 1 1 . .
H H21 1.2885 0.4076 0.3828 0.043 Uiso calc R 1 1 . .
C C22 1.2887(4) 0.5975(5) 0.3395(3) 0.0423(10) Uani d . 1 1 . .
H H22 1.3724 0.6062 0.3545 0.051 Uiso calc R 1 1 . .
C C23 1.2183(4) 0.7023(4) 0.3008(3) 0.0385(9) Uani d . 1 1 A .
H H23 1.2547 0.7828 0.2880 0.046 Uiso calc R 1 1 . .
C C24 1.0944(3) 0.6927(4) 0.2798(3) 0.0293(8) Uani d . 1 1 . .
C C25 1.0650(4) 0.3336(4) 0.3546(3) 0.0327(9) Uani d . 1 1 . .
H H25 0.9757 0.3429 0.3367 0.039 Uiso calc R 1 1 . .
C C26 1.0559(5) 0.2666(5) 0.4560(3) 0.0505(12) Uani d . 1 1 . .
H H26A 1.1420 0.2557 0.4761 0.076 Uiso calc R 1 1 . .
H H26B 1.0198 0.1836 0.4635 0.076 Uiso calc R 1 1 . .
H H26C 0.9999 0.3171 0.4939 0.076 Uiso calc R 1 1 . .
C C27 1.1450(6) 0.2530(5) 0.2934(4) 0.0580(14) Uani d . 1 1 . .
H H27A 1.2335 0.2418 0.3092 0.087 Uiso calc R 1 1 . .
H H27B 1.1455 0.2953 0.2279 0.087 Uiso calc R 1 1 . .
H H27C 1.1073 0.1703 0.3037 0.087 Uiso calc R 1 1 . .
C C28 1.0181(4) 0.8102(4) 0.2379(3) 0.0415(11) Uani d D 1 1 A 1
H H28 0.9297 0.7958 0.2251 0.050 Uiso calc PR 0.50 1 A 1
C C29 1.0262(10) 0.9142(8) 0.2935(6) 0.053(2) Uani d PD 0.50 1 A 1
H H29A 0.9965 0.8817 0.3594 0.080 Uiso calc PR 0.50 1 A 1
H H29B 0.9716 0.9879 0.2694 0.080 Uiso calc PR 0.50 1 A 1
H H29C 1.1156 0.9389 0.2869 0.080 Uiso calc PR 0.50 1 A 1
C C30 1.1009(11) 0.8927(10) 0.1580(6) 0.054(2) Uani d PD 0.50 1 A 1
H H30A 1.1641 0.9340 0.1831 0.081 Uiso calc PR 0.50 1 A 1
H H30B 1.0457 0.9571 0.1228 0.081 Uiso calc PR 0.50 1 A 1
H H30C 1.1459 0.8401 0.1168 0.081 Uiso calc PR 0.50 1 A 1
H H28' 0.9421 0.7644 0.2303 0.050 Uiso calc PR 0.50 1 A 2
C C29' 0.9466(11) 0.8825(10) 0.3037(6) 0.053(2) Uani d PD 0.50 1 A 2
H H29D 1.0075 0.9143 0.3370 0.080 Uiso calc PR 0.50 1 A 2
H H29E 0.8868 0.8274 0.3485 0.080 Uiso calc PR 0.50 1 A 2
H H29F 0.8980 0.9538 0.2693 0.080 Uiso calc PR 0.50 1 A 2
C C30' 1.0538(14) 0.8613(12) 0.1362(4) 0.054(2) Uani d PD 0.50 1 A 2
H H30D 1.0045 0.9407 0.1170 0.081 Uiso calc PR 0.50 1 A 2
H H30E 1.0342 0.7999 0.1009 0.081 Uiso calc PR 0.50 1 A 2
H H30F 1.1461 0.8767 0.1240 0.081 Uiso calc PR 0.50 1 A 2
C C31 0.7236(3) 0.5294(3) 0.0850(2) 0.0230(7) Uani d . 1 1 . .
C C32 0.7585(3) 0.4198(4) 0.0505(2) 0.0266(8) Uani d . 1 1 . .
C C33 0.7305(4) 0.4178(4) -0.0387(3) 0.0335(9) Uani d . 1 1 . .
H H33 0.7554 0.3453 -0.0640 0.040 Uiso calc R 1 1 . .
C C34 0.6676(4) 0.5186(4) -0.0903(3) 0.0376(10) Uani d . 1 1 . .
H H34 0.6482 0.5149 -0.1504 0.045 Uiso calc R 1 1 . .
C C35 0.6326(4) 0.6252(4) -0.0548(3) 0.0329(9) Uani d . 1 1 . .
H H35 0.5886 0.6942 -0.0908 0.040 Uiso calc R 1 1 . .
C C36 0.6603(3) 0.6336(4) 0.0322(2) 0.0261(8) Uani d . 1 1 . .
C C37 0.8243(4) 0.3047(4) 0.1075(3) 0.0314(8) Uani d . 1 1 . .
H H37 0.8256 0.3216 0.1710 0.038 Uiso calc R 1 1 . .
C C38 0.9635(4) 0.2839(5) 0.0673(4) 0.0460(11) Uani d . 1 1 . .
H H38A 1.0029 0.2110 0.1070 0.069 Uiso calc R 1 1 . .
H H38B 1.0113 0.3592 0.0644 0.069 Uiso calc R 1 1 . .
H H38C 0.9659 0.2679 0.0046 0.069 Uiso calc R 1 1 . .
C C39 0.7491(5) 0.1869(5) 0.1190(4) 0.0550(13) Uani d . 1 1 . .
H H39A 0.7430 0.1694 0.0577 0.083 Uiso calc R 1 1 . .
H H39B 0.6623 0.2001 0.1503 0.083 Uiso calc R 1 1 . .
H H39C 0.7934 0.1152 0.1565 0.083 Uiso calc R 1 1 . .
C C40 0.6245(4) 0.7549(4) 0.0687(3) 0.0299(8) Uani d . 1 1 . .
H H40 0.6554 0.7428 0.1311 0.036 Uiso calc R 1 1 . .
C C41 0.6927(6) 0.8679(5) 0.0047(4) 0.0628(15) Uani d . 1 1 . .
H H41A 0.6635 0.8826 -0.0569 0.094 Uiso calc R 1 1 . .
H H41B 0.7861 0.8501 -0.0009 0.094 Uiso calc R 1 1 . .
H H41C 0.6721 0.9433 0.0310 0.094 Uiso calc R 1 1 . .
C C42 0.4819(4) 0.7822(6) 0.0812(4) 0.0566(14) Uani d . 1 1 . .
H H42A 0.4480 0.7883 0.0219 0.085 Uiso calc R 1 1 . .
H H42B 0.4638 0.8622 0.1017 0.085 Uiso calc R 1 1 . .
H H42C 0.4407 0.7139 0.1280 0.085 Uiso calc R 1 1 . .
C C43 0.2950(3) 0.4617(3) 0.6495(2) 0.0246(7) Uani d . 1 1 . .
C C44 0.3244(3) 0.4675(4) 0.7373(2) 0.0243(7) Uani d . 1 1 . .
H H44 0.4094 0.4844 0.7452 0.029 Uiso calc R 1 1 . .
C C45 0.2291(3) 0.4485(3) 0.8134(2) 0.0226(7) Uani d . 1 1 . .
C C46 0.1041(3) 0.4258(3) 0.8000(2) 0.0226(7) Uani d . 1 1 . .
H H46 0.0389 0.4119 0.8517 0.027 Uiso calc R 1 1 . .
C C47 0.0740(3) 0.4233(3) 0.7121(2) 0.0229(7) Uani d . 1 1 . .
C C48 0.1696(3) 0.4409(4) 0.6372(2) 0.0256(7) Uani d . 1 1 . .
H H48 0.1495 0.4388 0.5770 0.031 Uiso calc R 1 1 . .
C C49 0.2591(3) 0.4535(3) 0.9084(2) 0.0217(7) Uani d . 1 1 B .
C C50 0.3208(3) 0.3485(4) 0.9611(2) 0.0274(8) Uani d . 1 1 . .
C C51 0.3461(4) 0.3562(4) 1.0502(3) 0.0325(9) Uani d . 1 1 B .
H H51 0.3890 0.2870 1.0868 0.039 Uiso calc R 1 1 . .
C C52 0.3100(4) 0.4624(4) 1.0852(3) 0.0348(9) Uani d . 1 1 . .
H H52 0.3283 0.4658 1.1456 0.042 Uiso calc R 1 1 B .
C C53 0.2470(4) 0.5648(4) 1.0331(3) 0.0303(8) Uani d . 1 1 B .
H H53 0.2211 0.6372 1.0584 0.036 Uiso calc R 1 1 . .
C C54 0.2217(3) 0.5617(4) 0.9440(2) 0.0252(7) Uani d . 1 1 . .
C C55 0.3569(3) 0.2292(4) 0.9257(3) 0.0336(9) Uani d D 1 1 B 1
H H55 0.3339 0.2577 0.8610 0.040 Uiso calc PR 0.50 1 B 1
C C56 0.2621(14) 0.1261(14) 0.9622(12) 0.070(4) Uani d PD 0.50 1 B 1
H H56A 0.2923 0.0513 0.9372 0.105 Uiso calc PR 0.50 1 B 1
H H56B 0.1776 0.1558 0.9428 0.105 Uiso calc PR 0.50 1 B 1
H H56C 0.2550 0.1044 1.0303 0.105 Uiso calc PR 0.50 1 B 1
C C57 0.5003(8) 0.204(3) 0.9040(14) 0.053(4) Uani d PD 0.50 1 B 1
H H57A 0.5437 0.2842 0.8877 0.080 Uiso calc PR 0.50 1 B 1
H H57B 0.5164 0.1610 0.8517 0.080 Uiso calc PR 0.50 1 B 1
H H57C 0.5335 0.1503 0.9587 0.080 Uiso calc PR 0.50 1 B 1
H H55' 0.3361 0.2358 0.8610 0.040 Uiso calc PR 0.50 1 B 2
C C56' 0.2964(15) 0.1171(14) 0.9940(10) 0.070(4) Uani d PD 0.50 1 B 2
H H56D 0.3206 0.0398 0.9708 0.105 Uiso calc PR 0.50 1 B 2
H H56E 0.2025 0.1300 1.0008 0.105 Uiso calc PR 0.50 1 B 2
H H56F 0.3272 0.1094 1.0546 0.105 Uiso calc PR 0.50 1 B 2
C C57' 0.4946(9) 0.182(3) 0.9374(13) 0.053(4) Uani d PD 0.50 1 B 2
H H57D 0.5127 0.1042 0.9141 0.080 Uiso calc PR 0.50 1 B 2
H H57E 0.5064 0.1656 1.0034 0.080 Uiso calc PR 0.50 1 B 2
H H57F 0.5537 0.2466 0.9023 0.080 Uiso calc PR 0.50 1 B 2
C C58 0.1569(4) 0.6769(4) 0.8866(2) 0.0286(8) Uani d . 1 1 B .
H H58 0.1601 0.6625 0.8220 0.034 Uiso calc R 1 1 . .
C C59 0.2272(5) 0.7967(4) 0.8805(4) 0.0462(11) Uani d . 1 1 . .
H H59A 0.1922 0.8654 0.8347 0.069 Uiso calc R 1 1 B .
H H59B 0.3192 0.7822 0.8614 0.069 Uiso calc R 1 1 . .
H H59C 0.2155 0.8197 0.9414 0.069 Uiso calc R 1 1 . .
C C60 0.0160(4) 0.6931(5) 0.9242(3) 0.0442(11) Uani d . 1 1 . .
H H60A -0.0273 0.6144 0.9292 0.066 Uiso calc R 1 1 B .
H H60B -0.0254 0.7616 0.8819 0.066 Uiso calc R 1 1 . .
H H60C 0.0099 0.7137 0.9858 0.066 Uiso calc R 1 1 . .
C C61 -0.0618(3) 0.4027(4) 0.6991(2) 0.0253(8) Uani d . 1 1 C .
C C62 -0.1084(3) 0.2805(4) 0.7220(3) 0.0300(8) Uani d . 1 1 . .
C C63 -0.2357(4) 0.2660(4) 0.7109(3) 0.0426(10) Uani d . 1 1 C .
H H63 -0.2697 0.1843 0.7266 0.051 Uiso calc R 1 1 . .
C C64 -0.3133(4) 0.3698(5) 0.6773(4) 0.0476(11) Uani d . 1 1 . .
H H64 -0.4002 0.3585 0.6703 0.057 Uiso calc R 1 1 C .
C C65 -0.2670(4) 0.4876(5) 0.6543(3) 0.0406(10) Uani d . 1 1 C .
H H65 -0.3220 0.5572 0.6307 0.049 Uiso calc R 1 1 . .
C C66 -0.1400(4) 0.5088(4) 0.6646(2) 0.0288(8) Uani d . 1 1 . .
C C67 -0.0255(4) 0.1643(4) 0.7582(3) 0.0371(10) Uani d D 1 1 C 1
H H67 0.0539 0.1943 0.7758 0.045 Uiso calc PR 0.50 1 C 1
C C68 0.017(2) 0.082(3) 0.689(2) 0.088(6) Uani d PD 0.50 1 C 1
H H68A 0.0577 0.1335 0.6310 0.132 Uiso calc PR 0.50 1 C 1
H H68B -0.0579 0.0424 0.6760 0.132 Uiso calc PR 0.50 1 C 1
H H68C 0.0792 0.0160 0.7144 0.132 Uiso calc PR 0.50 1 C 1
C C69 -0.095(3) 0.086(3) 0.8456(7) 0.064(5) Uani d PD 0.50 1 C 1
H H69A -0.1207 0.1388 0.8914 0.096 Uiso calc PR 0.50 1 C 1
H H69B -0.0384 0.0155 0.8716 0.096 Uiso calc PR 0.50 1 C 1
H H69C -0.1726 0.0528 0.8304 0.096 Uiso calc PR 0.50 1 C 1
H H67' 0.0658 0.1899 0.7504 0.045 Uiso calc PR 0.50 1 C 2
C C68' -0.032(2) 0.066(3) 0.700(2) 0.088(6) Uani d PD 0.50 1 C 2
H H68D -0.0124 0.1056 0.6339 0.132 Uiso calc PR 0.50 1 C 2
H H68E -0.1187 0.0337 0.7113 0.132 Uiso calc PR 0.50 1 C 2
H H68F 0.0310 -0.0031 0.7170 0.132 Uiso calc PR 0.50 1 C 2
C C69' -0.062(3) 0.105(3) 0.8597(6) 0.064(5) Uani d PD 0.50 1 C 2
H H69D -0.0043 0.0315 0.8780 0.096 Uiso calc PR 0.50 1 C 2
H H69E -0.1511 0.0785 0.8690 0.096 Uiso calc PR 0.50 1 C 2
H H69F -0.0546 0.1670 0.8977 0.096 Uiso calc PR 0.50 1 C 2
C C70 -0.0927(4) 0.6419(4) 0.6433(3) 0.0331(9) Uani d . 1 1 C .
H H70 -0.0050 0.6365 0.6637 0.040 Uiso calc R 1 1 . .
C C71 -0.1775(5) 0.7279(4) 0.6971(3) 0.0483(11) Uani d . 1 1 . .
H H71A -0.2648 0.7347 0.6792 0.072 Uiso calc R 1 1 C .
H H71B -0.1418 0.8119 0.6829 0.072 Uiso calc R 1 1 . .
H H71C -0.1807 0.6924 0.7640 0.072 Uiso calc R 1 1 . .
C C72 -0.0783(5) 0.6970(5) 0.5388(3) 0.0485(11) Uani d . 1 1 . .
H H72A -0.0156 0.6446 0.5069 0.073 Uiso calc R 1 1 C .
H H72B -0.0483 0.7832 0.5269 0.073 Uiso calc R 1 1 . .
H H72C -0.1618 0.6987 0.5157 0.073 Uiso calc R 1 1 . .
C C73 0.3643(7) 0.8745(7) 0.4607(6) 0.0812(19) Uani d . 1 1 . .
C C74 0.4569(6) 0.7920(5) 0.4416(5) 0.0625(15) Uani d . 1 1 . .
H H74 0.4641 0.7108 0.4810 0.075 Uiso calc R 1 1 . .
C C75 0.5507(7) 0.8303(6) 0.3557(6) 0.0793(18) Uani d . 1 1 . .
H H75 0.6181 0.7729 0.3394 0.095 Uiso calc R 1 1 . .
C C76 0.5388(7) 0.9438(6) 0.3032(5) 0.0791(19) Uani d . 1 1 . .
H H76 0.5972 0.9693 0.2486 0.095 Uiso calc R 1 1 . .
C C77 0.4397(8) 1.0260(8) 0.3288(8) 0.115(3) Uani d . 1 1 . .
H H77 0.4318 1.1085 0.2915 0.139 Uiso calc R 1 1 . .
C C78 0.3510(7) 0.9902(7) 0.4084(7) 0.102(3) Uani d . 1 1 . .
H H78 0.2831 1.0471 0.4247 0.122 Uiso calc R 1 1 . .
C C79 0.2648(7) 0.8277(9) 0.5506(7) 0.103(3) Uani d . 1 1 . .
H H79A 0.1996 0.7782 0.5348 0.154 Uiso calc R 1 1 . .
H H79B 0.2227 0.9010 0.5727 0.154 Uiso calc R 1 1 . .
H H79C 0.3108 0.7751 0.5995 0.154 Uiso calc R 1 1 . .

loop_
_atom_site_aniso_label
_atom_site_aniso_U_11
_atom_site_aniso_U_22
_atom_site_aniso_U_33
_atom_site_aniso_U_12
_atom_site_aniso_U_13
_atom_site_aniso_U_23
N1 0.0187(14) 0.0383(19) 0.0192(14) -0.0044(12) 0.0031(11) -0.0075(13)
N2 0.0176(14) 0.043(2) 0.0189(14) -0.0021(13) 0.0023(11) -0.0039(13)
C1 0.0200(15) 0.040(2) 0.0228(15) -0.0041(13) -0.0009(12) -0.0084(14)
C2 0.0183(15) 0.043(2) 0.0233(16) -0.0032(14) -0.0013(12) -0.0070(14)
C3 0.0231(17) 0.044(2) 0.0333(19) -0.0047(15) -0.0003(14) -0.0091(16)
C4 0.034(2) 0.042(2) 0.047(2) -0.0067(17) 0.0013(17) -0.0034(18)
C5 0.060(3) 0.046(3) 0.053(3) -0.008(2) 0.014(2) 0.001(2)
C6 0.062(3) 0.040(3) 0.074(3) -0.012(2) 0.017(3) -0.006(2)
C7 0.045(2) 0.042(3) 0.062(3) -0.0057(19) 0.009(2) -0.013(2)
C8 0.053(3) 0.042(3) 0.074(3) 0.003(2) 0.010(2) -0.018(2)
C9 0.047(3) 0.057(3) 0.065(3) 0.001(2) 0.016(2) -0.024(2)
C10 0.036(2) 0.052(3) 0.043(2) -0.0009(18) 0.0088(17) -0.0205(19)
C11 0.0253(17) 0.047(2) 0.0324(19) -0.0056(15) 0.0029(14) -0.0137(16)
C12 0.039(2) 0.042(2) 0.044(2) -0.0069(18) -0.0040(18) -0.0081(19)
C13 0.0157(15) 0.0288(19) 0.0226(17) -0.0012(13) 0.0031(13) -0.0009(14)
C14 0.0205(16) 0.033(2) 0.0163(16) -0.0013(14) 0.0026(12) -0.0051(13)
C15 0.0181(16) 0.0261(18) 0.0205(16) -0.0001(13) 0.0002(13) -0.0033(13)
C16 0.0192(16) 0.0261(18) 0.0188(16) -0.0013(13) 0.0049(12) -0.0042(13)
C17 0.0208(16) 0.0200(17) 0.0210(17) 0.0002(13) 0.0008(13) -0.0018(13)
C18 0.0154(15) 0.033(2) 0.0232(17) -0.0048(13) 0.0019(13) -0.0039(14)
C19 0.0181(16) 0.033(2) 0.0151(15) 0.0002(13) 0.0020(12) -0.0040(13)
C20 0.0229(17) 0.032(2) 0.0263(18) 0.0029(14) -0.0032(13) -0.0085(15)
C21 0.0243(18) 0.044(2) 0.039(2) 0.0062(16) -0.0108(15) -0.0060(17)
C22 0.0173(17) 0.053(3) 0.059(3) -0.0006(17) -0.0102(16) -0.013(2)
C23 0.0224(18) 0.044(2) 0.049(2) -0.0075(16) -0.0001(16) -0.0100(19)
C24 0.0209(17) 0.032(2) 0.0319(19) -0.0047(15) 0.0016(14) -0.0027(16)
C25 0.034(2) 0.033(2) 0.0303(19) 0.0014(16) -0.0064(16) -0.0028(16)
C26 0.068(3) 0.051(3) 0.029(2) -0.013(2) -0.003(2) -0.0002(19)
C27 0.079(4) 0.040(3) 0.054(3) -0.001(2) 0.004(3) -0.015(2)
C28 0.032(2) 0.032(2) 0.054(3) -0.0044(17) -0.0039(19) 0.0061(19)
C29 0.052(4) 0.063(5) 0.032(3) 0.026(4) 0.008(4) 0.000(3)
C30 0.085(7) 0.046(5) 0.029(4) 0.020(4) -0.010(4) -0.007(3)
C28' 0.032(2) 0.032(2) 0.054(3) -0.0044(17) -0.0039(19) 0.0061(19)
C29' 0.052(4) 0.063(5) 0.032(3) 0.026(4) 0.008(4) 0.000(3)
C30' 0.085(7) 0.046(5) 0.029(4) 0.020(4) -0.010(4) -0.007(3)
C31 0.0175(15) 0.0286(19) 0.0214(17) -0.0066(13) 0.0033(13) -0.0037(14)
C32 0.0265(18) 0.029(2) 0.0227(17) -0.0062(14) 0.0019(14) -0.0045(14)
C33 0.040(2) 0.037(2) 0.0255(19) -0.0074(17) 0.0000(16) -0.0122(16)
C34 0.047(2) 0.048(3) 0.0196(18) -0.011(2) -0.0058(16) -0.0056(17)
C35 0.034(2) 0.036(2) 0.0266(19) -0.0047(16) -0.0059(15) 0.0013(16)
C36 0.0236(17) 0.031(2) 0.0238(17) -0.0060(14) -0.0026(13) -0.0046(15)
C37 0.034(2) 0.031(2) 0.0289(19) -0.0010(16) 0.0007(16) -0.0069(16)
C38 0.041(2) 0.040(3) 0.050(3) 0.0070(19) 0.0012(19) -0.001(2)
C39 0.051(3) 0.035(3) 0.070(3) -0.008(2) -0.009(2) 0.013(2)
C40 0.0284(18) 0.029(2) 0.033(2) 0.0037(15) -0.0070(15) -0.0061(16)
C41 0.057(3) 0.037(3) 0.086(4) -0.012(2) 0.021(3) -0.012(2)
C42 0.033(2) 0.061(3) 0.084(4) 0.000(2) -0.004(2) -0.036(3)
C43 0.0208(17) 0.031(2) 0.0193(17) -0.0008(14) 0.0062(13) -0.0044(14)
C44 0.0151(15) 0.034(2) 0.0222(17) -0.0023(13) 0.0004(13) -0.0049(14)
C45 0.0201(16) 0.0290(19) 0.0177(16) -0.0017(13) -0.0015(13) -0.0029(13)
C46 0.0164(15) 0.0270(18) 0.0212(16) -0.0020(13) 0.0015(12) 0.0001(13)
C47 0.0182(16) 0.0267(18) 0.0216(16) -0.0017(13) 0.0004(13) -0.0021(13)
C48 0.0223(17) 0.034(2) 0.0190(16) -0.0012(14) -0.0025(13) -0.0032(14)
C49 0.0166(15) 0.0297(19) 0.0167(16) -0.0064(13) 0.0003(12) -0.0003(13)
C50 0.0231(17) 0.033(2) 0.0238(17) -0.0022(15) -0.0034(14) 0.0001(15)
C51 0.034(2) 0.038(2) 0.0246(19) -0.0042(17) -0.0101(15) 0.0010(16)
C52 0.042(2) 0.042(2) 0.0221(18) -0.0076(18) -0.0092(16) -0.0042(16)
C53 0.035(2) 0.031(2) 0.0256(18) -0.0066(15) -0.0014(15) -0.0070(15)
C54 0.0240(17) 0.0291(19) 0.0198(16) -0.0058(14) 0.0027(13) -0.0009(14)
C55 0.037(2) 0.034(2) 0.0307(19) 0.0034(17) -0.0126(16) -0.0056(16)
C56 0.028(7) 0.058(4) 0.140(12) -0.021(5) 0.017(6) -0.067(6)
C57 0.030(3) 0.053(9) 0.077(12) -0.001(3) 0.013(4) -0.026(9)
C55' 0.037(2) 0.034(2) 0.0307(19) 0.0034(17) -0.0126(16) -0.0056(16)
C56' 0.028(7) 0.058(4) 0.140(12) -0.021(5) 0.017(6) -0.067(6)
C57' 0.030(3) 0.053(9) 0.077(12) -0.001(3) 0.013(4) -0.026(9)
C58 0.0306(19) 0.029(2) 0.0231(17) 0.0001(15) -0.0002(15) -0.0024(15)
C59 0.041(2) 0.034(2) 0.057(3) -0.0089(18) -0.008(2) 0.007(2)
C60 0.028(2) 0.049(3) 0.048(3) -0.0014(18) 0.0006(18) 0.003(2)
C61 0.0172(16) 0.038(2) 0.0207(16) -0.0012(14) 0.0004(13) -0.0076(15)
C62 0.0211(17) 0.035(2) 0.0321(19) -0.0029(15) -0.0012(14) -0.0037(16)
C63 0.027(2) 0.040(2) 0.062(3) -0.0086(17) -0.0046(19) -0.010(2)
C64 0.0243(19) 0.057(3) 0.067(3) -0.0013(18) -0.0115(19) -0.022(2)
C65 0.029(2) 0.051(3) 0.043(2) 0.0096(18) -0.0107(17) -0.0130(19)
C66 0.0268(18) 0.038(2) 0.0201(17) 0.0009(15) -0.0015(13) -0.0050(15)
C67 0.0251(18) 0.032(2) 0.052(3) -0.0041(16) -0.0068(17) -0.0005(18)
C68 0.109(17) 0.096(8) 0.039(7) 0.083(10) 0.009(10) -0.012(7)
C69 0.094(14) 0.075(9) 0.022(3) 0.039(6) -0.014(5) -0.017(5)
C67' 0.0251(18) 0.032(2) 0.052(3) -0.0041(16) -0.0068(17) -0.0005(18)
C68' 0.109(17) 0.096(8) 0.039(7) 0.083(10) 0.009(10) -0.012(7)
C69' 0.094(14) 0.075(9) 0.022(3) 0.039(6) -0.014(5) -0.017(5)
C70 0.037(2) 0.032(2) 0.0291(19) 0.0067(16) -0.0093(16) -0.0039(15)
C71 0.062(3) 0.037(3) 0.043(2) -0.001(2) 0.005(2) -0.0098(19)
C72 0.061(3) 0.045(3) 0.037(2) -0.003(2) -0.005(2) -0.0014(19)
C73 0.070(4) 0.065(4) 0.117(6) 0.009(3) -0.027(4) -0.032(4)
C74 0.072(4) 0.040(3) 0.080(4) -0.005(2) -0.025(3) -0.012(3)
C75 0.074(4) 0.056(4) 0.110(5) -0.008(3) -0.023(4) -0.015(3)
C76 0.082(4) 0.056(4) 0.088(5) -0.008(3) 0.007(4) -0.001(3)
C77 0.081(5) 0.068(5) 0.176(10) -0.005(4) 0.019(5) 0.001(5)
C78 0.070(4) 0.067(4) 0.155(8) 0.011(3) 0.003(5) -0.007(5)
C79 0.066(4) 0.129(7) 0.116(6) -0.026(5) -0.002(4) -0.030(6)

loop_
_atom_type_symbol
_atom_type_description
_atom_type_scat_dispersion_real
_atom_type_scat_dispersion_imag
_atom_type_scat_source
C C 0.0181 0.0091 'International Tables Vol C Tables 4.2.6.8 and 6.1.1.4'
H H 0.0000 0.0000 'International Tables Vol C Tables 4.2.6.8 and 6.1.1.4'
N N 0.0311 0.0180 'International Tables Vol C Tables 4.2.6.8 and 6.1.1.4'

loop_
_geom_angle_atom_site_label_1
_geom_angle_atom_site_label_2
_geom_angle_atom_site_label_3
_geom_angle
C1 N1 C13 121.0(3)
C2 N2 C43 118.7(3)
N1 C1 C11 132.1(3)
N1 C1 C2 121.1(3)
C11 C1 C2 106.8(3)
N2 C2 C3 132.8(3)
N2 C2 C1 120.5(3)
C3 C2 C1 106.5(3)
C4 C3 C12 118.5(4)
C4 C3 C2 134.5(4)
C12 C3 C2 106.9(3)
C3 C4 C5 117.7(4)
C3 C4 H4 121.1
C5 C4 H4 121.1
C6 C5 C4 124.2(5)
C6 C5 H5 117.9
C4 C5 H5 117.9
C5 C6 C7 119.9(5)
C5 C6 H6 120.1
C7 C6 H6 120.1
C12 C7 C6 115.7(4)
C12 C7 C8 116.8(4)
C6 C7 C8 127.4(5)
C9 C8 C7 120.8(5)
C9 C8 H8 119.6
C7 C8 H8 119.6
C8 C9 C10 121.8(4)
C8 C9 H9 119.1
C10 C9 H9 119.1
C11 C10 C9 119.2(4)
C11 C10 H10 120.4
C9 C10 H10 120.4
C10 C11 C12 118.9(4)
C10 C11 C1 134.8(4)
C12 C11 C1 106.3(3)
C7 C12 C3 124.0(4)
C7 C12 C11 122.5(4)
C3 C12 C11 113.5(4)
C18 C13 C14 120.5(3)
C18 C13 N1 119.6(3)
C14 C13 N1 119.8(3)
C13 C14 C15 120.1(3)
C13 C14 H14 119.9
C15 C14 H14 119.9
C16 C15 C14 118.6(3)
C16 C15 C19 121.5(3)
C14 C15 C19 119.8(3)
C17 C16 C15 121.2(3)
C17 C16 H16 119.4
C15 C16 H16 119.4
C16 C17 C18 119.5(3)
C16 C17 C31 120.5(3)
C18 C17 C31 120.0(3)
C13 C18 C17 120.1(3)
C13 C18 H18 120.0
C17 C18 H18 120.0
C20 C19 C24 120.3(3)
C20 C19 C15 118.5(3)
C24 C19 C15 121.1(3)
C21 C20 C19 118.7(4)
C21 C20 C25 119.5(3)
C19 C20 C25 121.9(3)
C22 C21 C20 121.1(4)
C22 C21 H21 119.5
C20 C21 H21 119.5
C23 C22 C21 120.2(4)
C23 C22 H22 119.9
C21 C22 H22 119.9
C22 C23 C24 121.2(4)
C22 C23 H23 119.4
C24 C23 H23 119.4
C23 C24 C19 118.5(4)
C23 C24 C28 120.1(4)
C19 C24 C28 121.3(3)
C20 C25 C26 113.4(4)
C20 C25 C27 111.0(4)
C26 C25 C27 110.5(4)
C20 C25 H25 107.2
C26 C25 H25 107.2
C27 C25 H25 107.2
C25 C26 H26A 109.5
C25 C26 H26B 109.5
H26A C26 H26B 109.5
C25 C26 H26C 109.5
H26A C26 H26C 109.5
H26B C26 H26C 109.5
C25 C27 H27A 109.5
C25 C27 H27B 109.5
H27A C27 H27B 109.5
C25 C27 H27C 109.5
H27A C27 H27C 109.5
H27B C27 H27C 109.5
C24 C28 C30 110.7(6)
C24 C28 C29 109.5(5)
C30 C28 C29 86.7(6)
C24 C28 H28 115.5
C30 C28 H28 115.5
C29 C28 H28 115.5
H29D C29' H29E 109.5
H29D C29' H29F 109.5
H29E C29' H29F 109.5
H30D C30' H30E 109.5
H30D C30' H30F 109.5
H30E C30' H30F 109.5
C32 C31 C36 121.0(3)
C32 C31 C17 119.1(3)
C36 C31 C17 119.9(3)
C33 C32 C31 118.0(3)
C33 C32 C37 120.1(4)
C31 C32 C37 121.8(3)
C34 C33 C32 121.3(4)
C34 C33 H33 119.3
C32 C33 H33 119.3
C33 C34 C35 119.9(4)
C33 C34 H34 120.0
C35 C34 H34 120.0
C34 C35 C36 121.3(4)
C34 C35 H35 119.3
C36 C35 H35 119.3
C35 C36 C31 118.4(3)
C35 C36 C40 120.4(3)
C31 C36 C40 121.3(3)
C39 C37 C38 111.1(4)
C39 C37 C32 111.6(3)
C38 C37 C32 112.1(3)
C39 C37 H37 107.2
C38 C37 H37 107.2
C32 C37 H37 107.2
C37 C38 H38A 109.5
C37 C38 H38B 109.5
H38A C38 H38B 109.5
C37 C38 H38C 109.5
H38A C38 H38C 109.5
H38B C38 H38C 109.5
C37 C39 H39A 109.5
C37 C39 H39B 109.5
H39A C39 H39B 109.5
C37 C39 H39C 109.5
H39A C39 H39C 109.5
H39B C39 H39C 109.5
C42 C40 C36 112.3(3)
C42 C40 C41 110.4(4)
C36 C40 C41 110.8(3)
C42 C40 H40 107.7
C36 C40 H40 107.7
C41 C40 H40 107.7
C40 C41 H41A 109.5
C40 C41 H41B 109.5
H41A C41 H41B 109.5
C40 C41 H41C 109.5
H41A C41 H41C 109.5
H41B C41 H41C 109.5
C40 C42 H42A 109.5
C40 C42 H42B 109.5
H42A C42 H42B 109.5
C40 C42 H42C 109.5
H42A C42 H42C 109.5
H42B C42 H42C 109.5
C48 C43 C44 120.1(3)
C48 C43 N2 119.9(3)
C44 C43 N2 120.0(3)
C43 C44 C45 120.0(3)
C43 C44 H44 120.0
C45 C44 H44 120.0
C44 C45 C46 119.1(3)
C44 C45 C49 120.7(3)
C46 C45 C49 120.1(3)
C47 C46 C45 120.9(3)
C47 C46 H46 119.6
C45 C46 H46 119.6
C48 C47 C46 119.5(3)
C48 C47 C61 120.6(3)
C46 C47 C61 119.8(3)
C47 C48 C43 120.3(3)
C47 C48 H48 119.9
C43 C48 H48 119.9
C54 C49 C50 121.2(3)
C54 C49 C45 119.3(3)
C50 C49 C45 119.5(3)
C51 C50 C49 117.9(4)
C51 C50 C55 120.1(3)
C49 C50 C55 122.1(3)
C52 C51 C50 121.1(4)
C52 C51 H51 119.5
C50 C51 H51 119.5
C51 C52 C53 120.6(4)
C51 C52 H52 119.7
C53 C52 H52 119.7
C52 C53 C54 120.2(4)
C52 C53 H53 119.9
C54 C53 H53 119.9
C53 C54 C49 119.1(3)
C53 C54 C58 119.4(4)
C49 C54 C58 121.5(3)
C50 C55 C56 113.9(9)
C50 C55 C57 114.5(13)
C56 C55 C57 123.6(14)
C50 C55 H55 99.5
C56 C55 H55 99.5
C57 C55 H55 99.5
C55 C56 H56A 109.5
C55 C56 H56B 109.5
H56A C56 H56B 109.5
C55 C56 H56C 109.5
H56A C56 H56C 109.5
H56B C56 H56C 109.5
C55 C57 H57A 109.5
C55 C57 H57B 109.5
H57A C57 H57B 109.5
C55 C57 H57C 109.5
H57A C57 H57C 109.5
H57B C57 H57C 109.5
H56D C56' H56E 109.5
H56D C56' H56F 109.5
H56E C56' H56F 109.5
H57D C57' H57E 109.5
H57D C57' H57F 109.5
H57E C57' H57F 109.5
C60 C58 C59 110.5(4)
C60 C58 C54 111.4(3)
C59 C58 C54 111.9(3)
C60 C58 H58 107.6
C59 C58 H58 107.6
C54 C58 H58 107.6
C58 C59 H59A 109.5
C58 C59 H59B 109.5
H59A C59 H59B 109.5
C58 C59 H59C 109.5
H59A C59 H59C 109.5
H59B C59 H59C 109.5
C58 C60 H60A 109.5
C58 C60 H60B 109.5
H60A C60 H60B 109.5
C58 C60 H60C 109.5
H60A C60 H60C 109.5
H60B C60 H60C 109.5
C62 C61 C66 121.6(3)
C62 C61 C47 120.1(3)
C66 C61 C47 118.3(3)
C63 C62 C61 118.2(4)
C63 C62 C67 119.2(4)
C61 C62 C67 122.6(3)
C64 C63 C62 120.5(4)
C64 C63 H63 119.7
C62 C63 H63 119.7
C65 C64 C63 120.9(4)
C65 C64 H64 119.6
C63 C64 H64 119.6
C64 C65 C66 121.4(4)
C64 C65 H65 119.3
C66 C65 H65 119.3
C65 C66 C61 117.3(4)
C65 C66 C70 120.4(4)
C61 C66 C70 122.2(3)
C68 C67 C69 109.5(18)
C68 C67 C62 114.6(14)
C69 C67 C62 110.0(15)
C68 C67 H67 107.5
C69 C67 H67 107.5
C62 C67 H67 107.5
C67 C68 H68A 109.5
C67 C68 H68B 109.5
H68A C68 H68B 109.5
C67 C68 H68C 109.5
H68A C68 H68C 109.5
H68B C68 H68C 109.5
C67 C69 H69A 109.5
C67 C69 H69B 109.5
H69A C69 H69B 109.5
C67 C69 H69C 109.5
H69A C69 H69C 109.5
H69B C69 H69C 109.5
H68D C68' H68E 109.5
H68D C68' H68F 109.5
H68E C68' H68F 109.5
H69D C69' H69E 109.5
H69D C69' H69F 109.5
H69E C69' H69F 109.5
C66 C70 C71 112.3(4)
C66 C70 C72 111.0(4)
C71 C70 C72 111.5(4)
C66 C70 H70 107.3
C71 C70 H70 107.3
C72 C70 H70 107.3
C70 C71 H71A 109.5
C70 C71 H71B 109.5
H71A C71 H71B 109.5
C70 C71 H71C 109.5
H71A C71 H71C 109.5
H71B C71 H71C 109.5
C70 C72 H72A 109.5
C70 C72 H72B 109.5
H72A C72 H72B 109.5
C70 C72 H72C 109.5
H72A C72 H72C 109.5
H72B C72 H72C 109.5
C74 C73 C78 123.3(8)
C74 C73 C79 116.0(7)
C78 C73 C79 120.7(7)
C73 C74 C75 118.0(6)
C73 C74 H74 121.0
C75 C74 H74 121.0
C76 C75 C74 119.5(7)
C76 C75 H75 120.2
C74 C75 H75 120.2
C75 C76 C77 119.0(8)
C75 C76 H76 120.5
C77 C76 H76 120.5
C76 C77 C78 121.7(7)
C76 C77 H77 119.2
C78 C77 H77 119.2
C73 C78 C77 118.5(7)
C73 C78 H78 120.8
C77 C78 H78 120.8
C73 C79 H79A 109.5
C73 C79 H79B 109.5
H79A C79 H79B 109.5
C73 C79 H79C 109.5
H79A C79 H79C 109.5
H79B C79 H79C 109.5

loop_
_geom_bond_atom_site_label_1
_geom_bond_atom_site_label_2
_geom_bond_distance
N1 C1 1.258(5)
N1 C13 1.422(4)
N2 C2 1.256(5)
N2 C43 1.415(4)
C1 C11 1.483(5)
C1 C2 1.524(4)
C2 C3 1.482(6)
C3 C4 1.375(6)
C3 C12 1.412(6)
C4 C5 1.409(7)
C4 H4 0.9500
C5 C6 1.344(8)
C5 H5 0.9500
C6 C7 1.427(7)
C6 H6 0.9500
C7 C12 1.398(7)
C7 C8 1.432(7)
C8 C9 1.355(7)
C8 H8 0.9500
C9 C10 1.429(7)
C9 H9 0.9500
C10 C11 1.372(5)
C10 H10 0.9500
C11 C12 1.426(6)
C13 C18 1.386(5)
C13 C14 1.387(5)
C14 C15 1.402(5)
C14 H14 0.9500
C15 C16 1.399(5)
C15 C19 1.490(5)
C16 C17 1.383(5)
C16 H16 0.9500
C17 C18 1.393(5)
C17 C31 1.499(5)
C18 H18 0.9500
C19 C20 1.406(5)
C19 C24 1.408(5)
C20 C21 1.388(5)
C20 C25 1.510(6)
C21 C22 1.378(6)
C21 H21 0.9500
C22 C23 1.371(6)
C22 H22 0.9500
C23 C24 1.391(5)
C23 H23 0.9500
C24 C28 1.516(5)
C25 C26 1.516(6)
C25 C27 1.527(6)
C25 H25 1.0000
C26 H26A 0.9800
C26 H26B 0.9800
C26 H26C 0.9800
C27 H27A 0.9800
C27 H27B 0.9800
C27 H27C 0.9800
C28 C30 1.529(6)
C28 C29 1.550(6)
C28 H28 1.0000
C29 H29A 0.9800
C29 H29B 0.9800
C29 H29C 0.9800
C30 H30A 0.9800
C30 H30B 0.9800
C30 H30C 0.9800
C29' H29D 0.9800
C29' H29E 0.9800
C29' H29F 0.9800
C30' H30D 0.9800
C30' H30E 0.9800
C30' H30F 0.9800
C31 C32 1.402(5)
C31 C36 1.408(5)
C32 C33 1.398(5)
C32 C37 1.526(5)
C33 C34 1.374(6)
C33 H33 0.9500
C34 C35 1.380(6)
C34 H34 0.9500
C35 C36 1.385(5)
C35 H35 0.9500
C36 C40 1.535(5)
C37 C39 1.516(6)
C37 C38 1.522(6)
C37 H37 1.0000
C38 H38A 0.9800
C38 H38B 0.9800
C38 H38C 0.9800
C39 H39A 0.9800
C39 H39B 0.9800
C39 H39C 0.9800
C40 C42 1.498(6)
C40 C41 1.535(6)
C40 H40 1.0000
C41 H41A 0.9800
C41 H41B 0.9800
C41 H41C 0.9800
C42 H42A 0.9800
C42 H42B 0.9800
C42 H42C 0.9800
C43 C48 1.392(5)
C43 C44 1.393(5)
C44 C45 1.394(5)
C44 H44 0.9500
C45 C46 1.398(5)
C45 C49 1.499(5)
C46 C47 1.388(5)
C46 H46 0.9500
C47 C48 1.383(5)
C47 C61 1.501(5)
C48 H48 0.9500
C49 C54 1.401(5)
C49 C50 1.405(5)
C50 C51 1.404(5)
C50 C55 1.506(6)
C51 C52 1.374(6)
C51 H51 0.9500
C52 C53 1.388(6)
C52 H52 0.9500
C53 C54 1.392(5)
C53 H53 0.9500
C54 C58 1.524(5)
C55 C56 1.511(6)
C55 C57 1.513(6)
C55 H55 1.0000
C56 H56A 0.9800
C56 H56B 0.9800
C56 H56C 0.9800
C57 H57A 0.9800
C57 H57B 0.9800
C57 H57C 0.9800
C56' H56D 0.9800
C56' H56E 0.9800
C56' H56F 0.9800
C57' H57D 0.9800
C57' H57E 0.9800
C57' H57F 0.9800
C58 C60 1.519(5)
C58 C59 1.520(6)
C58 H58 1.0000
C59 H59A 0.9800
C59 H59B 0.9800
C59 H59C 0.9800
C60 H60A 0.9800
C60 H60B 0.9800
C60 H60C 0.9800
C61 C62 1.403(6)
C61 C66 1.408(5)
C62 C63 1.390(5)
C62 C67 1.520(5)
C63 C64 1.383(7)
C63 H63 0.9500
C64 C65 1.357(7)
C64 H64 0.9500
C65 C66 1.401(6)
C65 H65 0.9500
C66 C70 1.515(6)
C67 C68 1.511(6)
C67 C69 1.516(6)
C67 H67 1.0000
C68 H68A 0.9800
C68 H68B 0.9800
C68 H68C 0.9800
C69 H69A 0.9800
C69 H69B 0.9800
C69 H69C 0.9800
C68' H68D 0.9800
C68' H68E 0.9800
C68' H68F 0.9800
C69' H69D 0.9800
C69' H69E 0.9800
C69' H69F 0.9800
C70 C71 1.522(6)
C70 C72 1.527(6)
C70 H70 1.0000
C71 H71A 0.9800
C71 H71B 0.9800
C71 H71C 0.9800
C72 H72A 0.9800
C72 H72B 0.9800
C72 H72C 0.9800
C73 C74 1.319(9)
C73 C78 1.335(10)
C73 C79 1.591(12)
C74 C75 1.503(10)
C74 H74 0.9500
C75 C76 1.315(9)
C75 H75 0.9500
C76 C77 1.389(11)
C76 H76 0.9500
C77 C78 1.403(12)
C77 H77 0.9500
C78 H78 0.9500
C79 H79A 0.9800
C79 H79B 0.9800
C79 H79C 0.9800

loop_
_geom_torsion_atom_site_label_1
_geom_torsion_atom_site_label_2
_geom_torsion_atom_site_label_3
_geom_torsion_atom_site_label_4
_geom_torsion
C13 N1 C1 C11 2.0(6)
C13 N1 C1 C2 179.6(3)
C43 N2 C2 C3 -5.5(6)
C43 N2 C2 C1 -178.9(3)
N1 C1 C2 N2 -4.0(5)
C11 C1 C2 N2 174.1(3)
N1 C1 C2 C3 -178.9(3)
C11 C1 C2 C3 -0.8(3)
N2 C2 C3 C4 2.9(7)
C1 C2 C3 C4 176.9(4)
N2 C2 C3 C12 -172.4(4)
C1 C2 C3 C12 1.6(4)
C12 C3 C4 C5 1.8(6)
C2 C3 C4 C5 -173.2(4)
C3 C4 C5 C6 -2.3(8)
C4 C5 C6 C7 1.4(10)
C5 C6 C7 C12 0.0(8)
C5 C6 C7 C8 178.7(6)
C12 C7 C8 C9 0.8(8)
C6 C7 C8 C9 -177.8(6)
C7 C8 C9 C10 -0.2(9)
C8 C9 C10 C11 0.5(8)
C9 C10 C11 C12 -1.4(6)
C9 C10 C11 C1 176.4(4)
N1 C1 C11 C10 -0.5(7)
C2 C1 C11 C10 -178.3(4)
N1 C1 C11 C12 177.5(4)
C2 C1 C11 C12 -0.3(4)
C6 C7 C12 C3 -0.4(7)
C8 C7 C12 C3 -179.3(5)
C6 C7 C12 C11 177.0(5)
C8 C7 C12 C11 -1.8(7)
C4 C3 C12 C7 -0.5(6)
C2 C3 C12 C7 175.7(4)
C4 C3 C12 C11 -178.2(4)
C2 C3 C12 C11 -1.9(4)
C10 C11 C12 C7 2.1(6)
C1 C11 C12 C7 -176.3(4)
C10 C11 C12 C3 179.8(4)
C1 C11 C12 C3 1.4(5)
C1 N1 C13 C18 90.4(4)
C1 N1 C13 C14 -93.0(4)
C18 C13 C14 C15 -1.1(6)
N1 C13 C14 C15 -177.6(3)
C13 C14 C15 C16 0.3(5)
C13 C14 C15 C19 -176.8(3)
C14 C15 C16 C17 0.6(5)
C19 C15 C16 C17 177.7(3)
C15 C16 C17 C18 -0.8(5)
C15 C16 C17 C31 -179.2(3)
C14 C13 C18 C17 0.9(6)
N1 C13 C18 C17 177.4(3)
C16 C17 C18 C13 0.1(5)
C31 C17 C18 C13 178.4(3)
C16 C15 C19 C20 -99.2(4)
C14 C15 C19 C20 77.8(4)
C16 C15 C19 C24 81.6(4)
C14 C15 C19 C24 -101.4(4)
C24 C19 C20 C21 2.6(5)
C15 C19 C20 C21 -176.6(3)
C24 C19 C20 C25 -177.3(3)
C15 C19 C20 C25 3.5(5)
C19 C20 C21 C22 -1.1(6)
C25 C20 C21 C22 178.8(4)
C20 C21 C22 C23 -0.8(7)
C21 C22 C23 C24 1.3(7)
C22 C23 C24 C19 0.2(6)
C22 C23 C24 C28 179.4(4)
C20 C19 C24 C23 -2.1(5)
C15 C19 C24 C23 177.0(3)
C20 C19 C24 C28 178.7(3)
C15 C19 C24 C28 -2.2(5)
C21 C20 C25 C26 61.0(5)
C19 C20 C25 C26 -119.0(4)
C21 C20 C25 C27 -64.1(5)
C19 C20 C25 C27 115.9(4)
C23 C24 C28 C30 46.7(7)
C19 C24 C28 C30 -134.1(6)
C23 C24 C28 C29 -47.3(6)
C19 C24 C28 C29 131.9(5)
C16 C17 C31 C32 76.7(4)
C18 C17 C31 C32 -101.7(4)
C16 C17 C31 C36 -103.8(4)
C18 C17 C31 C36 77.9(4)
C36 C31 C32 C33 1.1(5)
C17 C31 C32 C33 -179.4(3)
C36 C31 C32 C37 -178.5(3)
C17 C31 C32 C37 1.0(5)
C31 C32 C33 C34 -1.7(6)
C37 C32 C33 C34 177.9(3)
C32 C33 C34 C35 1.0(6)
C33 C34 C35 C36 0.5(6)
C34 C35 C36 C31 -1.1(5)
C34 C35 C36 C40 177.9(4)
C32 C31 C36 C35 0.3(5)
C17 C31 C36 C35 -179.2(3)
C32 C31 C36 C40 -178.7(3)
C17 C31 C36 C40 1.8(5)
C33 C32 C37 C39 -56.0(5)
C31 C32 C37 C39 123.5(4)
C33 C32 C37 C38 69.3(5)
C31 C32 C37 C38 -111.1(4)
C35 C36 C40 C42 63.6(5)
C31 C36 C40 C42 -117.5(4)
C35 C36 C40 C41 -60.3(5)
C31 C36 C40 C41 118.6(4)
C2 N2 C43 C48 -84.7(4)
C2 N2 C43 C44 96.4(4)
C48 C43 C44 C45 2.1(6)
N2 C43 C44 C45 -179.1(3)
C43 C44 C45 C46 -1.1(6)
C43 C44 C45 C49 179.6(3)
C44 C45 C46 C47 -0.6(5)
C49 C45 C46 C47 178.7(3)
C45 C46 C47 C48 1.3(5)
C45 C46 C47 C61 -178.1(3)
C46 C47 C48 C43 -0.3(6)
C61 C47 C48 C43 179.1(3)
C44 C43 C48 C47 -1.4(6)
N2 C43 C48 C47 179.8(3)
C44 C45 C49 C54 102.4(4)
C46 C45 C49 C54 -76.9(4)
C44 C45 C49 C50 -79.4(4)
C46 C45 C49 C50 101.3(4)
C54 C49 C50 C51 -1.2(5)
C45 C49 C50 C51 -179.4(3)
C54 C49 C50 C55 177.5(3)
C45 C49 C50 C55 -0.7(5)
C49 C50 C51 C52 1.0(5)
C55 C50 C51 C52 -177.7(4)
C50 C51 C52 C53 0.1(6)
C51 C52 C53 C54 -1.1(6)
C52 C53 C54 C49 0.9(5)
C52 C53 C54 C58 -177.8(3)
C50 C49 C54 C53 0.3(5)
C45 C49 C54 C53 178.5(3)
C50 C49 C54 C58 178.9(3)
C45 C49 C54 C58 -2.9(5)
C51 C50 C55 C56 80.0(8)
C49 C50 C55 C56 -98.6(8)
C51 C50 C55 C57 -70.2(9)
C49 C50 C55 C57 111.2(9)
C53 C54 C58 C60 -71.5(5)
C49 C54 C58 C60 109.9(4)
C53 C54 C58 C59 52.8(5)
C49 C54 C58 C59 -125.8(4)
C48 C47 C61 C62 100.9(4)
C46 C47 C61 C62 -79.6(5)
C48 C47 C61 C66 -79.7(4)
C46 C47 C61 C66 99.7(4)
C66 C61 C62 C63 -0.8(6)
C47 C61 C62 C63 178.5(4)
C66 C61 C62 C67 179.2(3)
C47 C61 C62 C67 -1.5(5)
C61 C62 C63 C64 0.6(6)
C67 C62 C63 C64 -179.4(4)
C62 C63 C64 C65 0.1(7)
C63 C64 C65 C66 -0.7(7)
C64 C65 C66 C61 0.5(6)
C64 C65 C66 C70 -176.7(4)
C62 C61 C66 C65 0.3(5)
C47 C61 C66 C65 -179.0(3)
C62 C61 C66 C70 177.4(3)
C47 C61 C66 C70 -2.0(5)
C63 C62 C67 C68 73.9(12)
C61 C62 C67 C68 -106.1(12)
C63 C62 C67 C69 -50.0(9)
C61 C62 C67 C69 129.9(9)
C65 C66 C70 C71 54.4(5)
C61 C66 C70 C71 -122.6(4)
C65 C66 C70 C72 -71.1(5)
C61 C66 C70 C72 111.9(4)
C78 C73 C74 C75 -0.9(10)
C79 C73 C74 C75 178.0(6)
C73 C74 C75 C76 0.7(10)
C74 C75 C76 C77 0.2(11)
C75 C76 C77 C78 -0.9(15)
C74 C73 C78 C77 0.2(13)
C79 C73 C78 C77 -178.7(8)
C76 C77 C78 C73 0.7(15)
